data_7024944
loop_
_publ_author_name
'Hua, Shao-An'
'Liu, Isiah Po-Chun'
'Hasanov, Hasan'
'Huang, Gin-Chen'
'Ismayilov, Rayyat Huseyn'
'Chiu, Chien-Lan'
'Yeh, Chen-Yu'
'Lee, Gene-Hsiang'
'Peng, Shie-Ming'

_publ_section_title
;
 Probing the electronic communication of linear heptanickel and nonanickel
 string complexes by utilizing two redox-active [Ni2(napy)4]3+ moieties.
;
_journal_issue 16
_journal_name_full 'Dalton transactions (Cambridge, England : 2003)'
_journal_page_first 3890
_journal_page_last 3896
_journal_paper_doi 10.1039/b923125k
_journal_volume 39
_journal_year 2010
_chemical_formula_sum 'C124 H108 Cl2 F12 N42 Ni9 O5 P2'
_chemical_formula_weight 3155.75
_chemical_name_systematic
;
?
;
_space_group_IT_number 2
_symmetry_cell_setting triclinic
_symmetry_space_group_name_Hall '-P 1'
_symmetry_space_group_name_H-M 'P -1'
_atom_sites_solution_hydrogens geom
_atom_sites_solution_primary direct
_atom_sites_solution_secondary difmap
_audit_creation_method SHELXL-97
_cell_angle_alpha 107.5094(10)
_cell_angle_beta 91.1126(12)
_cell_angle_gamma 103.7607(10)
_cell_formula_units_Z 2
_cell_length_a 16.3842(3)
_cell_length_b 20.5272(4)
_cell_length_c 21.7735(4)
_cell_measurement_reflns_used all
_cell_measurement_temperature 200(2)
_cell_measurement_theta_max 25.00
_cell_measurement_theta_min 1.00
_cell_volume 6750.4(2)
_computing_cell_refinement DENZO-SMN
_computing_data_collection 'NONIUS COLLECT'
_computing_data_reduction DENZO-SMN
_computing_molecular_graphics 'Bruker SHELXTL'
_computing_publication_material 'Bruker SHELXTL'
_computing_structure_refinement 'SHELXL-97 (Sheldrick, 1997)'
_computing_structure_solution 'SHELXS-97 (Sheldrick, 1990)'
_diffrn_ambient_temperature 200(2)
_diffrn_measured_fraction_theta_full 0.985
_diffrn_measured_fraction_theta_max 0.985
_diffrn_measurement_device_type 'NONIUS KappaCCD'
_diffrn_measurement_method '\w scans'
_diffrn_radiation_monochromator graphite
_diffrn_radiation_source 'fine-focus sealed tube'
_diffrn_radiation_type MoK\a
_diffrn_radiation_wavelength 0.71073
_diffrn_reflns_av_R_equivalents 0.0519
_diffrn_reflns_av_sigmaI/netI 0.0532
_diffrn_reflns_limit_h_max 19
_diffrn_reflns_limit_h_min -19
_diffrn_reflns_limit_k_max 24
_diffrn_reflns_limit_k_min -24
_diffrn_reflns_limit_l_max 25
_diffrn_reflns_limit_l_min -25
_diffrn_reflns_number 90057
_diffrn_reflns_theta_full 25.00
_diffrn_reflns_theta_max 25.00
_diffrn_reflns_theta_min 1.08
_exptl_absorpt_coefficient_mu 1.375
_exptl_absorpt_correction_T_max 0.899
_exptl_absorpt_correction_T_min 0.740
_exptl_absorpt_correction_type multi-scan
_exptl_crystal_colour dark-brown
_exptl_crystal_density_diffrn 1.553
_exptl_crystal_density_meas ?
_exptl_crystal_density_method 'not measured'
_exptl_crystal_description plate
_exptl_crystal_F_000 3220
_exptl_crystal_size_max 0.40
_exptl_crystal_size_mid 0.25
_exptl_crystal_size_min 0.08
_refine_diff_density_max 1.775
_refine_diff_density_min -1.168
_refine_diff_density_rms 0.229
_refine_ls_extinction_method none
_refine_ls_goodness_of_fit_ref 1.057
_refine_ls_hydrogen_treatment constr
_refine_ls_matrix_type full
_refine_ls_number_parameters 1526
_refine_ls_number_reflns 23421
_refine_ls_number_restraints 25
_refine_ls_restrained_S_all 1.060
_refine_ls_R_factor_all 0.1567
_refine_ls_R_factor_gt 0.0908
_refine_ls_shift/su_max 0.018
_refine_ls_shift/su_mean 0.001
_refine_ls_structure_factor_coef Fsqd
_refine_ls_weighting_details 'calc w=1/[\s^2^(Fo^2^)+(0.1020P)^2^+66.0230P] where P=(Fo^2^+2Fc^2^)/3'
_refine_ls_weighting_scheme calc
_refine_ls_wR_factor_gt 0.2494
_refine_ls_wR_factor_ref 0.3004
_reflns_number_gt 12641
_reflns_number_total 23421
_reflns_threshold_expression >2sigma(I)
_cod_data_source_file b923125k.txt
_cod_data_source_block ic13246
_cod_depositor_comments
;
The following automatic conversions were performed:

'_symmetry_cell_setting' value 'Triclinic' changed to 'triclinic'
according to /home/saulius/struct/CIF-dictionaries/cif_core.dic
dictionary named 'cif_core.dic' version 2.4.2 from 2011-04-26.

Automatic conversion script
Id: cif_fix_values 1891 2012-01-12 08:04:46Z andrius 

The following automatic conversions were performed:

'_exptl_crystal_density_meas' value 'not_measured' was changed to '?'
- the value is perceived as not measured.

Automatic conversion script
Id: cif_fix_values 3008 2015-01-20 13:52:24Z robertas 
;
_cod_original_sg_symbol_H-M P-1
_cod_database_code 7024944

loop_
_symmetry_equiv_pos_as_xyz
'x, y, z'
'-x, -y, -z'

loop_
_atom_site_label
_atom_site_type_symbol
_atom_site_fract_x
_atom_site_fract_y
_atom_site_fract_z
_atom_site_U_iso_or_equiv
_atom_site_adp_type
_atom_site_occupancy
_atom_site_symmetry_multiplicity
_atom_site_calc_flag
_atom_site_refinement_flags
Ni1 Ni 0.98454(8) 1.18751(6) 0.45128(5) 0.0434(3) Uani 1 1 d .
Ni2 Ni 0.94583(7) 1.26576(6) 0.54005(5) 0.0375(3) Uani 1 1 d .
Ni3 Ni 0.90689(7) 1.34334(6) 0.62781(5) 0.0352(3) Uani 1 1 d .
Ni4 Ni 0.86705(7) 1.42021(5) 0.71361(5) 0.0329(3) Uani 1 1 d .
Ni5 Ni 0.82824(7) 1.49638(6) 0.79808(5) 0.0345(3) Uani 1 1 d .
Ni6 Ni 0.78989(7) 1.57334(5) 0.88199(5) 0.0322(3) Uani 1 1 d .
Ni7 Ni 0.75139(7) 1.65140(6) 0.96760(5) 0.0340(3) Uani 1 1 d .
Ni8 Ni 0.71602(7) 1.73167(6) 1.05536(5) 0.0370(3) Uani 1 1 d .
Ni9 Ni 0.68109(8) 1.81300(6) 1.14346(5) 0.0444(3) Uani 1 1 d .
Cl1 Cl 1.02421(18) 1.10646(13) 0.36044(12) 0.0578(7) Uani 1 1 d .
Cl2 Cl 0.64669(18) 1.89645(14) 1.23606(12) 0.0607(7) Uani 1 1 d .
N1 N 1.0362(5) 1.1527(4) 0.5228(4) 0.0460(19) Uani 1 1 d .
N2 N 1.0265(5) 1.2522(4) 0.6044(3) 0.0394(17) Uani 1 1 d .
N3 N 1.0061(5) 1.3512(4) 0.6802(3) 0.0382(17) Uani 1 1 d .
N4 N 0.9819(4) 1.4531(4) 0.7520(3) 0.0348(16) Uani 1 1 d .
N5 N 0.9425(4) 1.5504(4) 0.8191(3) 0.0348(16) Uani 1 1 d .
N6 N 0.8915(5) 1.6425(4) 0.8829(3) 0.0373(17) Uani 1 1 d .
N7 N 0.8289(5) 1.7250(4) 0.9473(3) 0.0409(18) Uani 1 1 d .
N8 N 0.7657(5) 1.8061(4) 1.0130(4) 0.0438(19) Uani 1 1 d .
N9 N 0.6992(5) 1.8807(4) 1.0845(4) 0.053(2) Uani 1 1 d .
N10 N 1.0987(5) 1.2699(4) 0.4676(4) 0.0466(19) Uani 1 1 d .
N11 N 1.0372(5) 1.3501(4) 0.5362(3) 0.0383(17) Uani 1 1 d .
N12 N 0.9660(5) 1.4226(4) 0.6038(3) 0.0404(18) Uani 1 1 d .
N13 N 0.8894(5) 1.4914(4) 0.6718(3) 0.0374(17) Uani 1 1 d .
N14 N 0.8102(5) 1.5510(4) 0.7447(3) 0.0400(18) Uani 1 1 d .
N15 N 0.7333(5) 1.6062(4) 0.8240(3) 0.0362(17) Uani 1 1 d .
N16 N 0.6649(5) 1.6574(4) 0.9112(3) 0.0404(18) Uani 1 1 d .
N17 N 0.6053(5) 1.7109(4) 1.0013(3) 0.0397(17) Uani 1 1 d .
N18 N 0.5562(5) 1.7682(4) 1.0967(4) 0.0464(19) Uani 1 1 d .
N19 N 0.9272(5) 1.2390(4) 0.3976(3) 0.048(2) Uani 1 1 d .
N20 N 0.8633(5) 1.2901(4) 0.4865(3) 0.0432(19) Uani 1 1 d .
N21 N 0.8062(5) 1.3391(4) 0.5798(3) 0.0392(17) Uani 1 1 d .
N22 N 0.7520(4) 1.3886(4) 0.6759(3) 0.0371(17) Uani 1 1 d .
N23 N 0.7140(5) 1.4434(4) 0.7771(3) 0.0383(17) Uani 1 1 d .
N24 N 0.6881(4) 1.5028(3) 0.8799(3) 0.0348(16) Uani 1 1 d .
N25 N 0.6761(4) 1.5731(4) 0.9839(3) 0.0369(17) Uani 1 1 d .
N26 N 0.6707(5) 1.6473(4) 1.0868(3) 0.0395(17) Uani 1 1 d .
N27 N 0.6668(5) 1.7284(4) 1.1858(3) 0.0458(19) Uani 1 1 d .
N28 N 0.8629(5) 1.1216(4) 0.4514(4) 0.0459(19) Uani 1 1 d .
N29 N 0.8501(5) 1.1912(4) 0.5552(3) 0.0407(18) Uani 1 1 d .
N30 N 0.8458(5) 1.2677(4) 0.6557(3) 0.0384(17) Uani 1 1 d .
N31 N 0.8428(4) 1.3496(4) 0.7559(3) 0.0363(17) Uani 1 1 d .
N32 N 0.8445(5) 1.4406(4) 0.8507(3) 0.0370(17) Uani 1 1 d .
N33 N 0.8442(4) 1.5379(4) 0.9393(3) 0.0358(16) Uani 1 1 d .
N34 N 0.8391(5) 1.6413(4) 1.0198(3) 0.0404(18) Uani 1 1 d .
N35 N 0.8310(5) 1.7425(4) 1.0981(3) 0.0404(18) Uani 1 1 d .
N36 N 0.8141(5) 1.8453(4) 1.1722(3) 0.0465(19) Uani 1 1 d .
C1 C 1.0604(7) 1.0932(5) 0.5054(5) 0.054(3) Uani 1 1 d .
H1 H 1.0448 1.0632 0.4620 0.064 Uiso 1 1 calc R
C2 C 1.1067(8) 1.0711(6) 0.5454(5) 0.063(3) Uani 1 1 d .
H2 H 1.1214 1.0273 0.5298 0.075 Uiso 1 1 calc R
C3 C 1.1309(7) 1.1137(6) 0.6080(5) 0.058(3) Uani 1 1 d .
H3 H 1.1649 1.1010 0.6360 0.070 Uiso 1 1 calc R
C4 C 1.1048(7) 1.1767(5) 0.6302(5) 0.052(3) Uani 1 1 d .
C5 C 1.0554(6) 1.1936(5) 0.5860(4) 0.039(2) Uani 1 1 d .
C6 C 1.1230(6) 1.2232(5) 0.6946(5) 0.051(3) Uani 1 1 d .
H6 H 1.1556 1.2134 0.7256 0.062 Uiso 1 1 calc R
C7 C 1.0932(6) 1.2821(5) 0.7114(4) 0.048(2) Uani 1 1 d .
H7 H 1.1059 1.3139 0.7543 0.058 Uiso 1 1 calc R
C8 C 1.0433(6) 1.2962(5) 0.6652(4) 0.041(2) Uani 1 1 d .
C9 C 1.0393(6) 1.4147(5) 0.7295(4) 0.039(2) Uani 1 1 d .
C10 C 1.1230(6) 1.4414(5) 0.7514(4) 0.047(2) Uani 1 1 d .
H10 H 1.1635 1.4165 0.7338 0.057 Uiso 1 1 calc R
C11 C 1.1469(6) 1.5052(5) 0.7993(5) 0.051(3) Uani 1 1 d .
H11 H 1.2048 1.5234 0.8155 0.061 Uiso 1 1 calc R
C12 C 1.0914(6) 1.5440(5) 0.8251(4) 0.044(2) Uani 1 1 d .
H12 H 1.1098 1.5871 0.8596 0.052 Uiso 1 1 calc R
C13 C 1.0062(6) 1.5184(5) 0.7991(4) 0.039(2) Uani 1 1 d .
C14 C 0.9568(6) 1.6222(5) 0.8484(4) 0.041(2) Uani 1 1 d .
C15 C 1.0252(6) 1.6728(5) 0.8428(4) 0.049(2) Uani 1 1 d .
H15 H 1.0677 1.6599 0.8161 0.059 Uiso 1 1 calc R
C16 C 1.0316(7) 1.7433(6) 0.8769(5) 0.062(3) Uani 1 1 d .
H16 H 1.0801 1.7783 0.8747 0.074 Uiso 1 1 calc R
C17 C 0.9700(7) 1.7633(5) 0.9135(5) 0.057(3) Uani 1 1 d .
H17 H 0.9767 1.8113 0.9385 0.069 Uiso 1 1 calc R
C18 C 0.8966(6) 1.7117(5) 0.9137(4) 0.046(2) Uani 1 1 d .
C19 C 0.8093(6) 1.7902(5) 0.9619(4) 0.044(2) Uani 1 1 d .
C20 C 0.8266(8) 1.8341(5) 0.9215(5) 0.061(3) Uani 1 1 d .
H20 H 0.8571 1.8218 0.8849 0.073 Uiso 1 1 calc R
C21 C 0.7989(9) 1.8935(6) 0.9360(6) 0.077(4) Uani 1 1 d .
H21 H 0.8084 1.9223 0.9085 0.092 Uiso 1 1 calc R
C22 C 0.7558(8) 1.9133(6) 0.9915(6) 0.068(3) Uani 1 1 d .
C23 C 0.7414(7) 1.8672(5) 1.0295(5) 0.051(3) Uani 1 1 d .
C24 C 0.7273(10) 1.9750(7) 1.0120(7) 0.087(4) Uani 1 1 d .
H24 H 0.7383 2.0085 0.9891 0.104 Uiso 1 1 calc R
C25 C 0.6834(9) 1.9863(7) 1.0656(7) 0.086(4) Uani 1 1 d .
H25 H 0.6611 2.0265 1.0789 0.103 Uiso 1 1 calc R
C26 C 0.6718(8) 1.9388(6) 1.1003(6) 0.072(3) Uani 1 1 d .
H26 H 0.6423 1.9485 1.1378 0.086 Uiso 1 1 calc R
C27 C 1.1642(7) 1.2563(6) 0.4362(5) 0.064(3) Uani 1 1 d .
H27 H 1.1595 1.2094 0.4092 0.077 Uiso 1 1 calc R
C28 C 1.2404(8) 1.3075(7) 0.4406(6) 0.079(4) Uani 1 1 d .
H28 H 1.2858 1.2947 0.4175 0.095 Uiso 1 1 calc R
C29 C 1.2488(7) 1.3757(6) 0.4785(6) 0.068(3) Uani 1 1 d .
H29 H 1.2995 1.4111 0.4818 0.082 Uiso 1 1 calc R
C30 C 1.1810(7) 1.3920(5) 0.5124(5) 0.053(3) Uani 1 1 d .
C31 C 1.1063(6) 1.3377(5) 0.5058(4) 0.046(2) Uani 1 1 d .
C32 C 1.1815(7) 1.4608(6) 0.5541(5) 0.060(3) Uani 1 1 d .
H32 H 1.2312 1.4983 0.5620 0.072 Uiso 1 1 calc R
C33 C 1.1115(7) 1.4725(5) 0.5825(5) 0.050(2) Uani 1 1 d .
H33 H 1.1118 1.5188 0.6089 0.060 Uiso 1 1 calc R
C34 C 1.0381(6) 1.4170(5) 0.5734(4) 0.042(2) Uani 1 1 d .
C35 C 0.9418(6) 1.4852(5) 0.6228(4) 0.041(2) Uani 1 1 d .
C36 C 0.9609(7) 1.5375(5) 0.5936(4) 0.048(2) Uani 1 1 d .
H36 H 0.9939 1.5325 0.5579 0.058 Uiso 1 1 calc R
C37 C 0.9316(6) 1.5966(5) 0.6169(4) 0.048(2) Uani 1 1 d .
H37 H 0.9465 1.6332 0.5978 0.058 Uiso 1 1 calc R
C38 C 0.8818(6) 1.6043(5) 0.6665(4) 0.048(2) Uani 1 1 d .
H38 H 0.8633 1.6463 0.6826 0.057 Uiso 1 1 calc R
C39 C 0.8584(6) 1.5498(5) 0.6935(4) 0.039(2) Uani 1 1 d .
C40 C 0.7530(6) 1.5914(5) 0.7610(4) 0.043(2) Uani 1 1 d .
C41 C 0.7094(7) 1.6123(6) 0.7178(4) 0.053(3) Uani 1 1 d .
H41 H 0.7182 1.5990 0.6732 0.063 Uiso 1 1 calc R
C42 C 0.6538(7) 1.6521(6) 0.7403(5) 0.055(3) Uani 1 1 d .
H42 H 0.6260 1.6681 0.7112 0.066 Uiso 1 1 calc R
C43 C 0.6370(7) 1.6696(6) 0.8045(5) 0.053(3) Uani 1 1 d .
H43 H 0.5996 1.6986 0.8199 0.064 Uiso 1 1 calc R
C44 C 0.6764(6) 1.6436(5) 0.8461(4) 0.042(2) Uani 1 1 d .
C45 C 0.5937(6) 1.6745(5) 0.9379(4) 0.042(2) Uani 1 1 d .
C46 C 0.5123(6) 1.6499(5) 0.9036(5) 0.048(2) Uani 1 1 d .
H46 H 0.5052 1.6236 0.8589 0.058 Uiso 1 1 calc R
C47 C 0.4443(7) 1.6640(5) 0.9348(5) 0.054(3) Uani 1 1 d .
H47 H 0.3895 1.6468 0.9121 0.064 Uiso 1 1 calc R
C48 C 0.4554(6) 1.7044(5) 1.0013(5) 0.048(2) Uani 1 1 d .
C49 C 0.5382(6) 1.7277(5) 1.0324(4) 0.044(2) Uani 1 1 d .
C50 C 0.3902(7) 1.7220(6) 1.0373(5) 0.062(3) Uani 1 1 d .
H50 H 0.3336 1.7065 1.0178 0.075 Uiso 1 1 calc R
C51 C 0.4082(7) 1.7621(6) 1.1015(6) 0.069(3) Uani 1 1 d .
H51 H 0.3646 1.7747 1.1270 0.083 Uiso 1 1 calc R
C52 C 0.4919(7) 1.7839(5) 1.1282(5) 0.054(3) Uani 1 1 d .
H52 H 0.5036 1.8123 1.1723 0.065 Uiso 1 1 calc R
C53 C 0.9401(7) 1.2292(5) 0.3346(5) 0.057(3) Uani 1 1 d .
H53 H 0.9782 1.2018 0.3165 0.068 Uiso 1 1 calc R
C54 C 0.9013(8) 1.2564(7) 0.2949(5) 0.071(3) Uani 1 1 d .
H54 H 0.9127 1.2477 0.2510 0.085 Uiso 1 1 calc R
C55 C 0.8460(8) 1.2966(6) 0.3197(5) 0.067(3) Uani 1 1 d .
H55 H 0.8197 1.3167 0.2933 0.080 Uiso 1 1 calc R
C56 C 0.8289(7) 1.3075(6) 0.3846(4) 0.055(3) Uani 1 1 d .
C57 C 0.8726(6) 1.2792(5) 0.4222(4) 0.045(2) Uani 1 1 d .
C58 C 0.7718(7) 1.3456(6) 0.4145(5) 0.057(3) Uani 1 1 d .
H58 H 0.7408 1.3647 0.3902 0.068 Uiso 1 1 calc R
C59 C 0.7609(7) 1.3552(5) 0.4782(4) 0.049(2) Uani 1 1 d .
H59 H 0.7223 1.3809 0.4985 0.058 Uiso 1 1 calc R
C60 C 0.8080(6) 1.3264(5) 0.5139(4) 0.044(2) Uani 1 1 d .
C61 C 0.7360(6) 1.3507(5) 0.6107(4) 0.042(2) Uani 1 1 d .
C62 C 0.6539(6) 1.3226(5) 0.5842(4) 0.050(2) Uani 1 1 d .
H62 H 0.6416 1.2922 0.5407 0.060 Uiso 1 1 calc R
C63 C 0.5885(7) 1.3384(6) 0.6210(5) 0.057(3) Uani 1 1 d .
H63 H 0.5318 1.3209 0.6019 0.069 Uiso 1 1 calc R
C64 C 0.6058(6) 1.3791(6) 0.6847(4) 0.052(3) Uani 1 1 d .
H64 H 0.5614 1.3914 0.7093 0.063 Uiso 1 1 calc R
C65 C 0.6883(6) 1.4022(5) 0.7129(4) 0.038(2) Uani 1 1 d .
C66 C 0.6626(5) 1.4448(5) 0.8270(4) 0.037(2) Uani 1 1 d .
C67 C 0.5944(6) 1.3901(5) 0.8281(4) 0.043(2) Uani 1 1 d .
H67 H 0.5778 1.3482 0.7921 0.052 Uiso 1 1 calc R
C68 C 0.5513(6) 1.3979(5) 0.8822(4) 0.045(2) Uani 1 1 d .
H68 H 0.5043 1.3609 0.8832 0.054 Uiso 1 1 calc R
C69 C 0.5745(6) 1.4575(5) 0.9347(4) 0.041(2) Uani 1 1 d .
H69 H 0.5424 1.4630 0.9709 0.049 Uiso 1 1 calc R
C70 C 0.6449(6) 1.5094(5) 0.9342(4) 0.038(2) Uani 1 1 d .
C71 C 0.6643(6) 1.5807(5) 1.0482(4) 0.042(2) Uani 1 1 d .
C72 C 0.6520(6) 1.5237(5) 1.0745(4) 0.043(2) Uani 1 1 d .
H72 H 0.6487 1.4771 1.0472 0.052 Uiso 1 1 calc R
C73 C 0.6449(6) 1.5365(5) 1.1393(4) 0.050(2) Uani 1 1 d .
H73 H 0.6369 1.4987 1.1571 0.059 Uiso 1 1 calc R
C74 C 0.6495(6) 1.6059(5) 1.1799(4) 0.046(2) Uani 1 1 d .
C75 C 0.6627(6) 1.6601(5) 1.1505(4) 0.043(2) Uani 1 1 d .
C76 C 0.6396(7) 1.6236(6) 1.2460(5) 0.062(3) Uani 1 1 d .
H76 H 0.6306 1.5882 1.2667 0.074 Uiso 1 1 calc R
C77 C 0.6428(8) 1.6905(6) 1.2801(5) 0.065(3) Uani 1 1 d .
H77 H 0.6360 1.7028 1.3250 0.078 Uiso 1 1 calc R
C78 C 0.6564(7) 1.7420(6) 1.2490(5) 0.060(3) Uani 1 1 d .
H78 H 0.6583 1.7892 1.2740 0.072 Uiso 1 1 calc R
C79 C 0.8280(7) 1.0664(5) 0.4001(5) 0.054(3) Uani 1 1 d .
H79 H 0.8583 1.0587 0.3629 0.065 Uiso 1 1 calc R
C80 C 0.7523(8) 1.0200(6) 0.3970(5) 0.066(3) Uani 1 1 d .
H80 H 0.7308 0.9823 0.3581 0.079 Uiso 1 1 calc R
C81 C 0.7071(8) 1.0272(6) 0.4494(5) 0.066(3) Uani 1 1 d .
H81 H 0.6553 0.9940 0.4486 0.079 Uiso 1 1 calc R
C82 C 0.7396(7) 1.0855(5) 0.5046(5) 0.054(3) Uani 1 1 d .
C83 C 0.8171(7) 1.1321(5) 0.5042(4) 0.047(2) Uani 1 1 d .
C84 C 0.6972(7) 1.1007(6) 0.5627(5) 0.064(3) Uani 1 1 d .
H84 H 0.6444 1.0705 0.5653 0.076 Uiso 1 1 calc R
C85 C 0.7332(6) 1.1579(5) 0.6132(5) 0.051(2) Uani 1 1 d .
H85 H 0.7065 1.1671 0.6522 0.061 Uiso 1 1 calc R
C86 C 0.8103(6) 1.2045(5) 0.6092(4) 0.041(2) Uani 1 1 d .
C87 C 0.8322(6) 1.2802(5) 0.7208(4) 0.039(2) Uani 1 1 d .
C88 C 0.8129(6) 1.2279(5) 0.7499(4) 0.043(2) Uani 1 1 d .
H88 H 0.8115 1.1803 0.7267 0.051 Uiso 1 1 calc R
C89 C 0.7957(6) 1.2471(5) 0.8142(4) 0.045(2) Uani 1 1 d .
H89 H 0.7778 1.2114 0.8341 0.054 Uiso 1 1 calc R
C90 C 0.8039(6) 1.3151(5) 0.8491(4) 0.044(2) Uani 1 1 d .
H90 H 0.7911 1.3270 0.8928 0.053 Uiso 1 1 calc R
C91 C 0.8318(5) 1.3693(5) 0.8203(4) 0.037(2) Uani 1 1 d .
C92 C 0.8591(5) 1.4726(5) 0.9166(4) 0.038(2) Uani 1 1 d .
C93 C 0.8923(6) 1.4449(5) 0.9609(4) 0.046(2) Uani 1 1 d .
H93 H 0.9061 1.4007 0.9464 0.056 Uiso 1 1 calc R
C94 C 0.9040(6) 1.4830(6) 1.0243(4) 0.053(3) Uani 1 1 d .
H94 H 0.9241 1.4638 1.0544 0.063 Uiso 1 1 calc R
C95 C 0.8878(6) 1.5490(5) 1.0476(4) 0.045(2) Uani 1 1 d .
H95 H 0.8953 1.5742 1.0926 0.053 Uiso 1 1 calc R
C96 C 0.8606(6) 1.5767(5) 1.0032(4) 0.040(2) Uani 1 1 d .
C97 C 0.8775(6) 1.6968(5) 1.0728(4) 0.042(2) Uani 1 1 d .
C98 C 0.9627(7) 1.7098(5) 1.0962(5) 0.055(3) Uani 1 1 d .
H98 H 0.9942 1.6763 1.0785 0.066 Uiso 1 1 calc R
C99 C 0.9992(7) 1.7706(6) 1.1442(5) 0.059(3) Uani 1 1 d .
H99 H 1.0568 1.7801 1.1597 0.071 Uiso 1 1 calc R
C100 C 0.9520(6) 1.8199(5) 1.1713(5) 0.053(3) Uani 1 1 d .
C101 C 0.8669(6) 1.8026(5) 1.1473(4) 0.046(2) Uani 1 1 d .
C102 C 0.9844(8) 1.8842(6) 1.2200(5) 0.066(3) Uani 1 1 d .
H102 H 1.0416 1.8971 1.2376 0.079 Uiso 1 1 calc R
C103 C 0.9334(7) 1.9286(6) 1.2425(5) 0.064(3) Uani 1 1 d .
H103 H 0.9553 1.9736 1.2740 0.077 Uiso 1 1 calc R
C104 C 0.8488(7) 1.9061(5) 1.2182(5) 0.054(3) Uani 1 1 d .
H104 H 0.8133 1.9362 1.2356 0.064 Uiso 1 1 calc R
P1 P 0.3600(3) 1.5858(3) 0.7216(2) 0.1058(15) Uani 1 1 d .
F1 F 0.4423(8) 1.5580(7) 0.7325(6) 0.174(5) Uiso 1 1 d .
F2 F 0.2718(6) 1.5974(5) 0.7111(5) 0.130(3) Uiso 1 1 d .
F3 F 0.3717(6) 1.5757(5) 0.6484(5) 0.132(3) Uiso 1 1 d .
F4 F 0.3466(6) 1.5932(5) 0.7941(4) 0.115(3) Uiso 1 1 d .
F5 F 0.3109(7) 1.5044(6) 0.7038(5) 0.143(4) Uiso 1 1 d .
F6 F 0.4210(9) 1.6555(8) 0.7417(7) 0.189(5) Uiso 1 1 d .
P2 P 0.7539(8) 1.0418(7) -0.1850(6) 0.230(4) Uiso 1 1 d .
F7 F 0.7548(12) 1.0674(10) -0.2487(9) 0.250 Uiso 1 1 d .
F8 F 0.7560(13) 1.0173(11) -0.1212(10) 0.275(9) Uiso 1 1 d .
F9 F 0.8315(13) 1.1058(10) -0.1511(9) 0.253(8) Uiso 1 1 d .
F10 F 0.6853(12) 0.9742(10) -0.2283(9) 0.250 Uiso 1 1 d .
F11 F 0.8244(12) 0.9941(10) -0.2203(9) 0.250 Uiso 1 1 d .
F12 F 0.6919(12) 1.0900(10) -0.1507(9) 0.248(7) Uiso 1 1 d .
O1 O 0.4258(11) 1.1902(9) 0.5985(8) 0.190(6) Uiso 1 1 d D
C105 C 0.3285(16) 1.2020(13) 0.5222(12) 0.190(10) Uiso 1 1 d D
H10A H 0.3074 1.1874 0.4764 0.285 Uiso 1 1 calc R
H10B H 0.3559 1.2528 0.5370 0.285 Uiso 1 1 calc R
H10C H 0.2813 1.1922 0.5478 0.285 Uiso 1 1 calc R
C106 C 0.390(2) 1.1629(16) 0.5302(12) 0.250 Uiso 1 1 d D
H10D H 0.4351 1.1692 0.5015 0.300 Uiso 1 1 calc R
H10E H 0.3615 1.1119 0.5185 0.300 Uiso 1 1 calc R
C107 C 0.4761(16) 1.1481(12) 0.6183(11) 0.191(10) Uiso 1 1 d D
H10F H 0.5121 1.1326 0.5836 0.229 Uiso 1 1 calc R
H10G H 0.4375 1.1053 0.6232 0.229 Uiso 1 1 calc R
C108 C 0.5301(12) 1.1869(11) 0.6793(9) 0.153(8) Uiso 1 1 d D
H10H H 0.5463 1.1532 0.6977 0.230 Uiso 1 1 calc R
H10I H 0.4990 1.2151 0.7099 0.230 Uiso 1 1 calc R
H10J H 0.5809 1.2181 0.6709 0.230 Uiso 1 1 calc R
N37 N 0.9021(10) 1.0768(8) 0.6242(7) 0.129(5) Uiso 1 1 d D
C109 C 0.8545(10) 1.0325(8) 0.6253(8) 0.098(5) Uiso 1 1 d D
C110 C 0.7896(12) 0.9706(10) 0.6222(10) 0.150(7) Uiso 1 1 d D
H11A H 0.8146 0.9307 0.6170 0.226 Uiso 1 1 calc R
H11B H 0.7480 0.9599 0.5852 0.226 Uiso 1 1 calc R
H11C H 0.7617 0.9790 0.6622 0.226 Uiso 1 1 calc R
N38 N 0.6332(17) 1.4772(15) 0.5370(13) 0.236(11) Uiso 1 1 d D
C111 C 0.5746(18) 1.4752(16) 0.5611(14) 0.198(11) Uiso 1 1 d D
C112 C 0.5004(16) 1.4783(14) 0.5984(13) 0.203(11) Uiso 1 1 d D
H11D H 0.4606 1.4314 0.5856 0.305 Uiso 1 1 calc R
H11E H 0.4728 1.5123 0.5895 0.305 Uiso 1 1 calc R
H11F H 0.5187 1.4930 0.6447 0.305 Uiso 1 1 calc R
N39 N 0.869(2) 1.7878(17) 0.7574(16) 0.275(14) Uiso 1 1 d D
C113 C 0.840(3) 1.832(2) 0.752(2) 0.30(2) Uiso 1 1 d D
C114 C 0.754(2) 1.836(2) 0.7268(19) 0.32(2) Uiso 1 1 d D
H11G H 0.7626 1.8701 0.7031 0.473 Uiso 1 1 calc R
H11H H 0.7215 1.8502 0.7633 0.473 Uiso 1 1 calc R
H11I H 0.7239 1.7890 0.6978 0.473 Uiso 1 1 calc R
N40 N 0.8353(14) 1.2949(12) 0.0086(11) 0.186(8) Uiso 1 1 d D
C115 C 0.8354(18) 1.2389(14) -0.0075(14) 0.191(11) Uiso 1 1 d D
C116 C 0.819(2) 1.1596(15) -0.0172(15) 0.250 Uiso 1 1 d D
H11J H 0.8418 1.1525 0.0214 0.375 Uiso 1 1 calc R
H11K H 0.8455 1.1374 -0.0549 0.375 Uiso 1 1 calc R
H11L H 0.7575 1.1382 -0.0243 0.375 Uiso 1 1 calc R
N41 N 1.0614(18) 1.9320(15) 0.8464(13) 0.250 Uiso 1 1 d D
C117 C 1.035(2) 1.9725(17) 0.8896(16) 0.250 Uiso 1 1 d D
C118 C 1.007(2) 2.0377(16) 0.9274(15) 0.250 Uiso 1 1 d D
H11P H 0.9861 2.0317 0.9677 0.375 Uiso 1 1 calc R
H11Q H 0.9619 2.0442 0.9013 0.375 Uiso 1 1 calc R
H11R H 1.0551 2.0794 0.9374 0.375 Uiso 1 1 calc R
O2 O 0.5118(14) 1.1141(11) 0.0746(10) 0.250 Uiso 1 1 d D
C119 C 0.558(2) 1.0765(16) -0.0323(12) 0.250 Uiso 1 1 d D
H11M H 0.5666 1.0907 -0.0713 0.375 Uiso 1 1 calc R
H11N H 0.5141 1.0322 -0.0425 0.375 Uiso 1 1 calc R
H11O H 0.6112 1.0696 -0.0168 0.375 Uiso 1 1 calc R
C120 C 0.533(2) 1.1319(14) 0.0181(13) 0.250 Uiso 1 1 d D
H12A H 0.5800 1.1754 0.0302 0.300 Uiso 1 1 calc R
H12B H 0.4839 1.1427 -0.0001 0.300 Uiso 1 1 calc R
C121 C 0.469(2) 1.1644(15) 0.1143(13) 0.250 Uiso 1 1 d D
H12C H 0.4175 1.1637 0.0898 0.300 Uiso 1 1 calc R
H12D H 0.5070 1.2128 0.1269 0.300 Uiso 1 1 calc R
C122 C 0.4477(19) 1.1435(16) 0.1733(12) 0.250 Uiso 1 1 d D
H12E H 0.4102 1.1709 0.1969 0.375 Uiso 1 1 calc R
H12F H 0.4995 1.1528 0.2013 0.375 Uiso 1 1 calc R
H12G H 0.4192 1.0930 0.1603 0.375 Uiso 1 1 calc R
N42 N 0.5177(18) 0.9316(15) 0.5724(12) 0.250 Uiso 1 1 d D
C123 C 0.526(2) 0.9827(15) 0.6174(14) 0.250 Uiso 1 1 d D
C124 C 0.527(2) 1.0032(15) 0.6901(13) 0.250 Uiso 1 1 d D
H12H H 0.5409 1.0548 0.7084 0.375 Uiso 1 1 calc R
H12I H 0.5697 0.9853 0.7074 0.375 Uiso 1 1 calc R
H12J H 0.4714 0.9829 0.7016 0.375 Uiso 1 1 calc R
O3 O 0.5121(13) 1.7146(11) 0.6040(10) 0.250 Uiso 1 1 d .
H3A H 0.5142 1.6757 0.5771 0.375 Uiso 1 1 d R
H3B H 0.4693 1.7252 0.5962 0.375 Uiso 1 1 d R
O4 O 0.7212(13) 1.2248(11) 0.1424(10) 0.250 Uiso 1 1 d .
H4A H 0.6752 1.1949 0.1320 0.375 Uiso 1 1 d R
H4B H 0.7296 1.2440 0.1044 0.375 Uiso 1 1 d R
O5 O 0.6792(13) 1.1106(11) 0.2665(10) 0.250 Uiso 1 1 d .
H5A H 0.6714 1.1290 0.3059 0.375 Uiso 1 1 d R
H5B H 0.7263 1.1371 0.2681 0.375 Uiso 1 1 d R

loop_
_atom_site_aniso_label
_atom_site_aniso_U_11
_atom_site_aniso_U_22
_atom_site_aniso_U_33
_atom_site_aniso_U_23
_atom_site_aniso_U_13
_atom_site_aniso_U_12
Ni1 0.0586(8) 0.0400(7) 0.0300(6) 0.0052(5) 0.0041(5) 0.0171(6)
Ni2 0.0489(7) 0.0357(6) 0.0262(6) 0.0062(5) 0.0019(5) 0.0124(5)
Ni3 0.0451(7) 0.0357(6) 0.0234(5) 0.0070(5) 0.0012(5) 0.0109(5)
Ni4 0.0406(7) 0.0339(6) 0.0236(5) 0.0079(5) 0.0007(5) 0.0102(5)
Ni5 0.0423(7) 0.0368(6) 0.0251(5) 0.0093(5) 0.0016(5) 0.0119(5)
Ni6 0.0390(6) 0.0338(6) 0.0246(5) 0.0091(5) 0.0010(5) 0.0108(5)
Ni7 0.0415(7) 0.0338(6) 0.0265(6) 0.0079(5) 0.0017(5) 0.0116(5)
Ni8 0.0444(7) 0.0370(6) 0.0281(6) 0.0064(5) 0.0030(5) 0.0127(5)
Ni9 0.0543(8) 0.0422(7) 0.0335(6) 0.0037(5) 0.0056(5) 0.0166(6)
Cl1 0.0796(19) 0.0480(14) 0.0425(13) 0.0034(11) 0.0087(13) 0.0236(14)
Cl2 0.0720(18) 0.0572(16) 0.0466(14) 0.0019(12) 0.0125(13) 0.0226(14)
N1 0.059(5) 0.044(5) 0.037(4) 0.013(4) 0.009(4) 0.018(4)
N2 0.048(5) 0.039(4) 0.030(4) 0.007(3) 0.007(3) 0.013(4)
N3 0.048(5) 0.039(4) 0.025(4) 0.008(3) 0.002(3) 0.010(4)
N4 0.042(4) 0.037(4) 0.021(3) 0.005(3) 0.000(3) 0.010(3)
N5 0.042(4) 0.038(4) 0.024(3) 0.007(3) 0.003(3) 0.011(3)
N6 0.046(4) 0.036(4) 0.028(4) 0.010(3) 0.001(3) 0.006(3)
N7 0.049(5) 0.038(4) 0.032(4) 0.006(3) 0.005(3) 0.010(4)
N8 0.052(5) 0.037(4) 0.038(4) 0.005(3) 0.005(4) 0.012(4)
N9 0.065(6) 0.049(5) 0.043(5) 0.008(4) 0.012(4) 0.023(4)
N10 0.057(5) 0.048(5) 0.036(4) 0.011(4) 0.007(4) 0.018(4)
N11 0.050(5) 0.036(4) 0.028(4) 0.009(3) 0.005(3) 0.013(4)
N12 0.055(5) 0.039(4) 0.027(4) 0.008(3) 0.004(3) 0.013(4)
N13 0.051(5) 0.043(4) 0.019(3) 0.010(3) -0.001(3) 0.013(4)
N14 0.054(5) 0.037(4) 0.030(4) 0.011(3) -0.001(3) 0.012(4)
N15 0.049(5) 0.037(4) 0.026(4) 0.011(3) 0.002(3) 0.015(4)
N16 0.050(5) 0.040(4) 0.033(4) 0.011(3) -0.004(3) 0.016(4)
N17 0.047(5) 0.035(4) 0.036(4) 0.007(3) 0.002(3) 0.015(4)
N18 0.055(5) 0.044(5) 0.041(4) 0.011(4) 0.006(4) 0.018(4)
N19 0.068(6) 0.045(5) 0.028(4) 0.007(3) 0.003(4) 0.016(4)
N20 0.059(5) 0.041(4) 0.027(4) 0.004(3) 0.000(4) 0.018(4)
N21 0.050(5) 0.042(4) 0.024(4) 0.004(3) -0.002(3) 0.017(4)
N22 0.036(4) 0.039(4) 0.036(4) 0.012(3) -0.001(3) 0.010(3)
N23 0.043(4) 0.035(4) 0.034(4) 0.009(3) 0.000(3) 0.007(3)
N24 0.042(4) 0.031(4) 0.030(4) 0.009(3) -0.001(3) 0.009(3)
N25 0.041(4) 0.038(4) 0.033(4) 0.012(3) 0.006(3) 0.011(3)
N26 0.047(5) 0.041(4) 0.032(4) 0.012(3) 0.009(3) 0.013(4)
N27 0.057(5) 0.047(5) 0.032(4) 0.006(4) 0.004(4) 0.019(4)
N28 0.059(5) 0.041(4) 0.036(4) 0.005(4) 0.002(4) 0.019(4)
N29 0.051(5) 0.035(4) 0.032(4) 0.006(3) 0.000(3) 0.010(4)
N30 0.050(5) 0.038(4) 0.028(4) 0.010(3) 0.004(3) 0.012(4)
N31 0.041(4) 0.043(4) 0.028(4) 0.012(3) 0.004(3) 0.015(3)
N32 0.047(4) 0.040(4) 0.024(4) 0.007(3) 0.001(3) 0.015(4)
N33 0.042(4) 0.038(4) 0.029(4) 0.013(3) 0.002(3) 0.012(3)
N34 0.049(5) 0.042(4) 0.029(4) 0.007(3) 0.001(3) 0.015(4)
N35 0.046(5) 0.046(5) 0.026(4) 0.005(3) 0.001(3) 0.016(4)
N36 0.056(5) 0.047(5) 0.033(4) 0.005(4) 0.004(4) 0.015(4)
C1 0.069(7) 0.052(6) 0.041(5) 0.013(5) 0.007(5) 0.021(6)
C2 0.090(9) 0.049(6) 0.055(7) 0.015(5) 0.011(6) 0.031(6)
C3 0.082(8) 0.060(7) 0.048(6) 0.023(5) 0.008(5) 0.040(6)
C4 0.060(7) 0.056(6) 0.047(6) 0.020(5) 0.009(5) 0.022(5)
C5 0.040(5) 0.037(5) 0.042(5) 0.012(4) 0.003(4) 0.014(4)
C6 0.057(6) 0.059(7) 0.043(6) 0.017(5) 0.000(5) 0.023(5)
C7 0.056(6) 0.055(6) 0.035(5) 0.012(5) 0.002(4) 0.018(5)
C8 0.046(6) 0.044(5) 0.037(5) 0.013(4) 0.008(4) 0.017(5)
C9 0.043(5) 0.045(5) 0.031(5) 0.015(4) 0.005(4) 0.013(4)
C10 0.046(6) 0.052(6) 0.037(5) 0.004(5) -0.001(4) 0.014(5)
C11 0.043(6) 0.060(7) 0.043(6) 0.013(5) -0.001(5) 0.005(5)
C12 0.041(5) 0.048(6) 0.032(5) 0.005(4) 0.001(4) 0.003(5)
C13 0.046(6) 0.044(5) 0.027(4) 0.014(4) 0.004(4) 0.010(4)
C14 0.050(6) 0.049(6) 0.022(4) 0.008(4) 0.003(4) 0.012(5)
C15 0.049(6) 0.055(6) 0.041(5) 0.013(5) 0.013(5) 0.010(5)
C16 0.061(7) 0.053(7) 0.063(7) 0.012(6) 0.014(6) 0.006(6)
C17 0.061(7) 0.044(6) 0.055(6) 0.006(5) 0.018(5) 0.005(5)
C18 0.060(6) 0.047(6) 0.027(5) 0.006(4) 0.007(4) 0.014(5)
C19 0.054(6) 0.036(5) 0.039(5) 0.009(4) 0.001(4) 0.008(5)
C20 0.091(9) 0.048(6) 0.055(6) 0.023(5) 0.030(6) 0.028(6)
C21 0.119(11) 0.055(7) 0.073(8) 0.035(6) 0.039(8) 0.034(7)
C22 0.104(10) 0.043(6) 0.063(7) 0.014(6) 0.022(7) 0.031(6)
C23 0.067(7) 0.035(5) 0.048(6) 0.007(5) -0.001(5) 0.015(5)
C24 0.136(13) 0.064(8) 0.088(10) 0.041(7) 0.038(9) 0.054(9)
C25 0.122(12) 0.067(8) 0.086(9) 0.024(7) 0.033(9) 0.058(8)
C26 0.106(10) 0.057(7) 0.067(8) 0.018(6) 0.025(7) 0.046(7)
C27 0.059(7) 0.066(7) 0.061(7) 0.006(6) 0.007(6) 0.021(6)
C28 0.074(9) 0.070(8) 0.090(9) 0.011(7) 0.038(7) 0.030(7)
C29 0.051(7) 0.071(8) 0.080(8) 0.023(7) 0.020(6) 0.013(6)
C30 0.058(7) 0.054(6) 0.047(6) 0.012(5) 0.011(5) 0.018(6)
C31 0.056(6) 0.056(6) 0.036(5) 0.020(5) 0.003(5) 0.023(5)
C32 0.055(7) 0.065(7) 0.061(7) 0.026(6) 0.015(5) 0.010(6)
C33 0.062(7) 0.042(6) 0.043(5) 0.008(4) 0.002(5) 0.014(5)
C34 0.049(6) 0.050(6) 0.028(4) 0.013(4) 0.000(4) 0.013(5)
C35 0.051(6) 0.041(5) 0.029(5) 0.007(4) -0.003(4) 0.014(4)
C36 0.069(7) 0.050(6) 0.028(5) 0.016(4) 0.009(4) 0.014(5)
C37 0.061(6) 0.047(6) 0.043(5) 0.027(5) 0.008(5) 0.008(5)
C38 0.064(7) 0.045(6) 0.042(5) 0.020(5) 0.007(5) 0.020(5)
C39 0.053(6) 0.040(5) 0.020(4) 0.002(4) 0.001(4) 0.014(5)
C40 0.050(6) 0.046(6) 0.032(5) 0.009(4) -0.001(4) 0.016(5)
C41 0.066(7) 0.068(7) 0.032(5) 0.022(5) -0.002(5) 0.026(6)
C42 0.070(7) 0.067(7) 0.041(6) 0.022(5) 0.002(5) 0.035(6)
C43 0.062(7) 0.067(7) 0.043(6) 0.021(5) 0.002(5) 0.033(6)
C44 0.057(6) 0.038(5) 0.033(5) 0.010(4) 0.000(4) 0.015(5)
C45 0.053(6) 0.046(5) 0.041(5) 0.023(4) 0.007(4) 0.023(5)
C46 0.051(6) 0.048(6) 0.042(5) 0.011(5) -0.007(5) 0.012(5)
C47 0.049(6) 0.061(7) 0.051(6) 0.015(5) -0.002(5) 0.020(5)
C48 0.042(6) 0.055(6) 0.049(6) 0.013(5) 0.000(5) 0.018(5)
C49 0.054(6) 0.039(5) 0.040(5) 0.010(4) 0.005(5) 0.019(5)
C50 0.045(6) 0.076(8) 0.061(7) 0.013(6) 0.000(5) 0.016(6)
C51 0.060(8) 0.081(8) 0.066(8) 0.015(7) 0.024(6) 0.029(7)
C52 0.055(7) 0.058(7) 0.047(6) 0.007(5) 0.010(5) 0.023(5)
C53 0.079(8) 0.052(6) 0.039(6) 0.010(5) 0.011(5) 0.021(6)
C54 0.107(10) 0.087(9) 0.029(5) 0.018(6) 0.010(6) 0.044(8)
C55 0.103(10) 0.068(7) 0.036(6) 0.020(5) -0.001(6) 0.032(7)
C56 0.081(8) 0.061(7) 0.029(5) 0.012(5) 0.003(5) 0.029(6)
C57 0.059(6) 0.048(6) 0.026(5) 0.006(4) 0.001(4) 0.015(5)
C58 0.073(7) 0.061(7) 0.040(6) 0.014(5) -0.002(5) 0.027(6)
C59 0.066(7) 0.049(6) 0.033(5) 0.012(4) 0.006(5) 0.020(5)
C60 0.057(6) 0.040(5) 0.028(5) 0.005(4) -0.005(4) 0.005(5)
C61 0.053(6) 0.044(5) 0.028(5) 0.007(4) 0.000(4) 0.018(5)
C62 0.058(7) 0.055(6) 0.029(5) 0.001(4) 0.000(5) 0.017(5)
C63 0.052(6) 0.068(7) 0.042(6) 0.007(5) -0.011(5) 0.012(6)
C64 0.052(6) 0.069(7) 0.034(5) 0.012(5) 0.005(5) 0.018(5)
C65 0.042(5) 0.038(5) 0.034(5) 0.009(4) 0.002(4) 0.013(4)
C66 0.036(5) 0.045(5) 0.034(5) 0.013(4) 0.003(4) 0.017(4)
C67 0.046(6) 0.043(5) 0.036(5) 0.011(4) -0.001(4) 0.007(5)
C68 0.046(6) 0.042(5) 0.045(5) 0.016(5) 0.006(4) 0.006(4)
C69 0.036(5) 0.046(6) 0.039(5) 0.014(4) 0.007(4) 0.009(4)
C70 0.045(5) 0.041(5) 0.027(4) 0.005(4) 0.004(4) 0.017(4)
C71 0.042(5) 0.052(6) 0.033(5) 0.015(4) 0.003(4) 0.013(5)
C72 0.062(6) 0.035(5) 0.038(5) 0.013(4) 0.007(4) 0.018(5)
C73 0.054(6) 0.059(6) 0.042(5) 0.023(5) 0.008(5) 0.016(5)
C74 0.055(6) 0.045(6) 0.039(5) 0.016(5) 0.006(4) 0.012(5)
C75 0.049(6) 0.051(6) 0.036(5) 0.017(5) 0.011(4) 0.017(5)
C76 0.086(8) 0.071(8) 0.038(6) 0.027(6) 0.014(5) 0.024(7)
C77 0.090(9) 0.074(8) 0.033(5) 0.017(6) 0.010(5) 0.021(7)
C78 0.073(8) 0.065(7) 0.038(6) 0.007(5) 0.010(5) 0.022(6)
C79 0.069(7) 0.046(6) 0.036(5) -0.001(5) -0.005(5) 0.014(6)
C80 0.079(9) 0.060(7) 0.042(6) -0.005(5) -0.009(6) 0.018(7)
C81 0.066(7) 0.054(7) 0.057(7) -0.002(6) -0.003(6) 0.006(6)
C82 0.058(7) 0.041(6) 0.050(6) 0.001(5) 0.004(5) 0.007(5)
C83 0.063(7) 0.035(5) 0.039(5) 0.005(4) -0.002(5) 0.017(5)
C84 0.058(7) 0.048(6) 0.062(7) -0.001(5) 0.005(6) -0.005(5)
C85 0.051(6) 0.053(6) 0.040(5) 0.006(5) 0.002(5) 0.009(5)
C86 0.048(6) 0.035(5) 0.037(5) 0.006(4) -0.001(4) 0.014(4)
C87 0.041(5) 0.040(5) 0.036(5) 0.011(4) 0.004(4) 0.011(4)
C88 0.048(6) 0.038(5) 0.043(5) 0.015(4) 0.006(4) 0.011(4)
C89 0.053(6) 0.045(6) 0.045(5) 0.022(5) 0.012(5) 0.013(5)
C90 0.053(6) 0.053(6) 0.034(5) 0.019(5) 0.011(4) 0.019(5)
C91 0.032(5) 0.047(5) 0.034(5) 0.015(4) 0.002(4) 0.014(4)
C92 0.039(5) 0.043(5) 0.031(5) 0.011(4) 0.003(4) 0.010(4)
C93 0.064(7) 0.051(6) 0.032(5) 0.014(4) 0.001(4) 0.029(5)
C94 0.064(7) 0.065(7) 0.036(5) 0.021(5) -0.004(5) 0.022(6)
C95 0.056(6) 0.055(6) 0.022(4) 0.006(4) 0.001(4) 0.021(5)
C96 0.044(5) 0.050(6) 0.025(4) 0.006(4) 0.007(4) 0.018(5)
C97 0.049(6) 0.051(6) 0.027(5) 0.013(4) 0.002(4) 0.015(5)
C98 0.057(7) 0.056(6) 0.045(6) -0.001(5) -0.003(5) 0.024(5)
C99 0.054(6) 0.068(7) 0.046(6) 0.002(5) -0.007(5) 0.020(6)
C100 0.051(6) 0.051(6) 0.049(6) 0.008(5) 0.000(5) 0.009(5)
C101 0.054(6) 0.046(6) 0.032(5) 0.005(4) 0.001(4) 0.010(5)
C102 0.064(7) 0.065(7) 0.051(6) -0.005(6) -0.002(6) 0.012(6)
C103 0.071(8) 0.054(7) 0.049(6) -0.002(5) -0.007(6) 0.006(6)
C104 0.070(7) 0.037(5) 0.044(6) -0.002(5) 0.007(5) 0.015(5)
P1 0.077(3) 0.165(5) 0.076(2) 0.065(3) -0.011(2) -0.001(3)

loop_
_atom_type_symbol
_atom_type_description
_atom_type_scat_dispersion_real
_atom_type_scat_dispersion_imag
_atom_type_scat_source
C C 0.0033 0.0016 'International Tables Vol C Tables 4.2.6.8 and 6.1.1.4'
H H 0.0000 0.0000 'International Tables Vol C Tables 4.2.6.8 and 6.1.1.4'
N N 0.0061 0.0033 'International Tables Vol C Tables 4.2.6.8 and 6.1.1.4'
O O 0.0106 0.0060 'International Tables Vol C Tables 4.2.6.8 and 6.1.1.4'
F F 0.0171 0.0103 'International Tables Vol C Tables 4.2.6.8 and 6.1.1.4'
P P 0.1023 0.0942 'International Tables Vol C Tables 4.2.6.8 and 6.1.1.4'
Cl Cl 0.1484 0.1585 'International Tables Vol C Tables 4.2.6.8 and 6.1.1.4'
Ni Ni 0.3393 1.1124 'International Tables Vol C Tables 4.2.6.8 and 6.1.1.4'

loop_
_geom_angle_atom_site_label_1
_geom_angle_atom_site_label_2
_geom_angle_atom_site_label_3
_geom_angle
N28 Ni1 N19 88.5(3)
N28 Ni1 N1 91.1(3)
N19 Ni1 N1 167.6(3)
N28 Ni1 N10 167.8(3)
N19 Ni1 N10 89.3(3)
N1 Ni1 N10 88.4(3)
N28 Ni1 Ni2 84.0(2)
N19 Ni1 Ni2 83.9(2)
N1 Ni1 Ni2 83.7(2)
N10 Ni1 Ni2 83.8(2)
N28 Ni1 Cl1 95.8(2)
N19 Ni1 Cl1 96.4(2)
N1 Ni1 Cl1 96.0(2)
N10 Ni1 Cl1 96.4(2)
Ni2 Ni1 Cl1 179.59(9)
N20 Ni2 N29 89.3(3)
N20 Ni2 N11 90.4(3)
N29 Ni2 N11 171.8(3)
N20 Ni2 N2 172.1(3)
N29 Ni2 N2 91.4(3)
N11 Ni2 N2 87.8(3)
N20 Ni2 Ni3 86.0(2)
N29 Ni2 Ni3 85.8(2)
N11 Ni2 Ni3 86.0(2)
N2 Ni2 Ni3 86.3(2)
N20 Ni2 Ni1 93.8(2)
N29 Ni2 Ni1 94.1(2)
N11 Ni2 Ni1 94.1(2)
N2 Ni2 Ni1 94.0(2)
Ni3 Ni2 Ni1 179.74(7)
N21 Ni3 N12 90.5(3)
N21 Ni3 N30 89.2(3)
N12 Ni3 N30 176.8(3)
N21 Ni3 N3 176.7(3)
N12 Ni3 N3 89.4(3)
N30 Ni3 N3 90.6(3)
N21 Ni3 Ni4 87.5(2)
N12 Ni3 Ni4 88.1(2)
N30 Ni3 Ni4 88.7(2)
N3 Ni3 Ni4 89.2(2)
N21 Ni3 Ni2 91.7(2)
N12 Ni3 Ni2 91.7(2)
N30 Ni3 Ni2 91.5(2)
N3 Ni3 Ni2 91.6(2)
Ni4 Ni3 Ni2 179.21(7)
N31 Ni4 N13 178.9(3)
N31 Ni4 N4 91.5(3)
N13 Ni4 N4 89.2(3)
N31 Ni4 N22 88.9(3)
N13 Ni4 N22 90.3(3)
N4 Ni4 N22 179.2(3)
N31 Ni4 Ni5 89.9(2)
N13 Ni4 Ni5 89.2(2)
N4 Ni4 Ni5 90.3(2)
N22 Ni4 Ni5 88.9(2)
N31 Ni4 Ni3 90.3(2)
N13 Ni4 Ni3 90.5(2)
N4 Ni4 Ni3 89.5(2)
N22 Ni4 Ni3 91.2(2)
Ni5 Ni4 Ni3 179.73(8)
N23 Ni5 N14 89.8(3)
N23 Ni5 N5 179.4(3)
N14 Ni5 N5 89.7(3)
N23 Ni5 N32 89.3(3)
N14 Ni5 N32 179.0(3)
N5 Ni5 N32 91.2(3)
N23 Ni5 Ni6 89.5(2)
N14 Ni5 Ni6 89.4(2)
N5 Ni5 Ni6 90.2(2)
N32 Ni5 Ni6 90.9(2)
N23 Ni5 Ni4 90.8(2)
N14 Ni5 Ni4 90.1(2)
N5 Ni5 Ni4 89.6(2)
N32 Ni5 Ni4 89.7(2)
Ni6 Ni5 Ni4 179.41(7)
N6 Ni6 N15 89.8(3)
N6 Ni6 N33 91.7(3)
N15 Ni6 N33 178.4(3)
N6 Ni6 N24 179.1(3)
N15 Ni6 N24 90.1(3)
N33 Ni6 N24 88.3(3)
N6 Ni6 Ni5 89.6(2)
N15 Ni6 Ni5 90.5(2)
N33 Ni6 Ni5 88.9(2)
N24 Ni6 Ni5 89.5(2)
N6 Ni6 Ni7 90.3(2)
N15 Ni6 Ni7 89.8(2)
N33 Ni6 Ni7 90.8(2)
N24 Ni6 Ni7 90.5(2)
Ni5 Ni6 Ni7 179.69(7)
N7 Ni7 N34 90.1(3)
N7 Ni7 N16 90.1(3)
N34 Ni7 N16 176.7(3)
N7 Ni7 N25 176.3(3)
N34 Ni7 N25 89.3(3)
N16 Ni7 N25 90.3(3)
N7 Ni7 Ni6 88.0(2)
N34 Ni7 Ni6 87.7(2)
N16 Ni7 Ni6 88.9(2)
N25 Ni7 Ni6 88.3(2)
N7 Ni7 Ni8 91.1(2)
N34 Ni7 Ni8 91.1(2)
N16 Ni7 Ni8 92.3(2)
N25 Ni7 Ni8 92.5(2)
Ni6 Ni7 Ni8 178.51(7)
N35 Ni8 N17 171.7(3)
N35 Ni8 N26 88.7(3)
N17 Ni8 N26 90.8(3)
N35 Ni8 N8 90.8(3)
N17 Ni8 N8 88.5(3)
N26 Ni8 N8 171.9(3)
N35 Ni8 Ni7 86.2(2)
N17 Ni8 Ni7 85.5(2)
N26 Ni8 Ni7 85.4(2)
N8 Ni8 Ni7 86.5(2)
N35 Ni8 Ni9 93.6(2)
N17 Ni8 Ni9 94.6(2)
N26 Ni8 Ni9 94.9(2)
N8 Ni8 Ni9 93.2(2)
Ni7 Ni8 Ni9 179.61(8)
N18 Ni9 N9 87.6(3)
N18 Ni9 N36 168.1(3)
N9 Ni9 N36 89.5(3)
N18 Ni9 N27 90.0(3)
N9 Ni9 N27 168.4(3)
N36 Ni9 N27 90.5(3)
N18 Ni9 Ni8 83.9(2)
N9 Ni9 Ni8 85.1(2)
N36 Ni9 Ni8 84.4(2)
N27 Ni9 Ni8 83.4(2)
N18 Ni9 Cl2 96.9(2)
N9 Ni9 Cl2 95.8(2)
N36 Ni9 Cl2 94.9(2)
N27 Ni9 Cl2 95.8(2)
Ni8 Ni9 Cl2 178.82(10)
C1 N1 C5 116.9(8)
C1 N1 Ni1 120.1(6)
C5 N1 Ni1 122.5(6)
C8 N2 C5 121.1(8)
C8 N2 Ni2 120.8(6)
C5 N2 Ni2 117.8(6)
C8 N3 C9 123.5(8)
C8 N3 Ni3 118.5(6)
C9 N3 Ni3 117.9(6)
C9 N4 C13 121.3(7)
C9 N4 Ni4 120.3(6)
C13 N4 Ni4 118.3(6)
C13 N5 C14 122.8(8)
C13 N5 Ni5 119.5(6)
C14 N5 Ni5 117.4(6)
C18 N6 C14 120.8(8)
C18 N6 Ni6 119.2(6)
C14 N6 Ni6 119.9(6)
C18 N7 C19 122.0(8)
C18 N7 Ni7 120.6(6)
C19 N7 Ni7 117.1(6)
C19 N8 C23 119.8(8)
C19 N8 Ni8 120.2(6)
C23 N8 Ni8 118.9(6)
C26 N9 C23 117.1(9)
C26 N9 Ni9 120.8(7)
C23 N9 Ni9 122.0(6)
C27 N10 C31 117.3(9)
C27 N10 Ni1 119.1(7)
C31 N10 Ni1 123.4(7)
C31 N11 C34 119.7(8)
C31 N11 Ni2 118.0(6)
C34 N11 Ni2 121.0(6)
C34 N12 C35 122.0(8)
C34 N12 Ni3 117.1(6)
C35 N12 Ni3 120.4(6)
C39 N13 C35 120.9(7)
C39 N13 Ni4 120.2(6)
C35 N13 Ni4 118.8(6)
C39 N14 C40 124.0(7)
C39 N14 Ni5 117.3(6)
C40 N14 Ni5 118.6(6)
C44 N15 C40 122.1(7)
C44 N15 Ni6 119.4(5)
C40 N15 Ni6 118.5(6)
C44 N16 C45 124.0(7)
C44 N16 Ni7 118.2(6)
C45 N16 Ni7 117.8(6)
C45 N17 C49 119.3(8)
C45 N17 Ni8 122.3(6)
C49 N17 Ni8 118.0(6)
C52 N18 C49 116.7(9)
C52 N18 Ni9 119.5(7)
C49 N18 Ni9 123.5(6)
C53 N19 C57 116.5(8)
C53 N19 Ni1 120.0(7)
C57 N19 Ni1 123.5(6)
C60 N20 C57 118.9(8)
C60 N20 Ni2 121.6(6)
C57 N20 Ni2 118.7(6)
C61 N21 C60 122.1(8)
C61 N21 Ni3 120.6(5)
C60 N21 Ni3 117.3(6)
C65 N22 C61 121.4(8)
C65 N22 Ni4 120.5(6)
C61 N22 Ni4 118.1(6)
C66 N23 C65 124.0(7)
C66 N23 Ni5 118.0(6)
C65 N23 Ni5 117.9(6)
C66 N24 C70 120.6(7)
C66 N24 Ni6 120.0(6)
C70 N24 Ni6 119.3(6)
C71 N25 C70 123.0(7)
C71 N25 Ni7 115.8(6)
C70 N25 Ni7 120.7(6)
C75 N26 C71 120.1(8)
C75 N26 Ni8 117.6(6)
C71 N26 Ni8 121.1(6)
C78 N27 C75 117.4(8)
C78 N27 Ni9 119.3(7)
C75 N27 Ni9 123.2(6)
C79 N28 C83 116.3(9)
C79 N28 Ni1 121.0(7)
C83 N28 Ni1 122.7(6)
C86 N29 C83 120.2(8)
C86 N29 Ni2 121.3(6)
C83 N29 Ni2 117.4(6)
C86 N30 C87 122.6(7)
C86 N30 Ni3 117.6(6)
C87 N30 Ni3 119.5(6)
C91 N31 C87 121.1(7)
C91 N31 Ni4 119.1(6)
C87 N31 Ni4 119.7(5)
C91 N32 C92 124.5(7)
C91 N32 Ni5 117.0(5)
C92 N32 Ni5 118.2(6)
C96 N33 C92 121.6(7)
C96 N33 Ni6 118.5(6)
C92 N33 Ni6 119.6(5)
C97 N34 C96 122.4(7)
C97 N34 Ni7 118.9(6)
C96 N34 Ni7 118.7(6)
C97 N35 C101 119.3(8)
C97 N35 Ni8 121.0(6)
C101 N35 Ni8 118.9(6)
C104 N36 C101 116.8(9)
C104 N36 Ni9 121.0(7)
C101 N36 Ni9 122.1(6)
N1 C1 C2 125.2(9)
C3 C2 C1 118.5(10)
C2 C3 C4 119.1(10)
C3 C4 C6 123.9(9)
C3 C4 C5 118.1(9)
C6 C4 C5 118.0(9)
N2 C5 N1 116.7(8)
N2 C5 C4 121.2(8)
N1 C5 C4 122.1(8)
C7 C6 C4 119.2(9)
C6 C7 C8 120.4(9)
N2 C8 N3 116.5(8)
N2 C8 C7 120.1(8)
N3 C8 C7 123.2(8)
C10 C9 N4 120.7(8)
C10 C9 N3 124.4(8)
N4 C9 N3 114.7(8)
C11 C10 C9 118.1(9)
C10 C11 C12 123.2(9)
C11 C12 C13 118.3(9)
N5 C13 N4 115.7(8)
N5 C13 C12 125.9(8)
N4 C13 C12 118.2(8)
C15 C14 N5 125.8(9)
C15 C14 N6 119.7(8)
N5 C14 N6 114.4(8)
C14 C15 C16 118.9(9)
C17 C16 C15 121.7(10)
C16 C17 C18 118.7(10)
N6 C18 N7 115.3(8)
N6 C18 C17 119.9(9)
N7 C18 C17 124.7(9)
N8 C19 N7 115.7(8)
N8 C19 C20 121.3(9)
N7 C19 C20 122.7(8)
C21 C20 C19 119.1(10)
C20 C21 C22 120.8(10)
C24 C22 C21 125.2(11)
C24 C22 C23 117.9(10)
C21 C22 C23 116.9(10)
N8 C23 N9 116.0(9)
N8 C23 C22 122.0(9)
N9 C23 C22 122.0(9)
C25 C24 C22 119.0(11)
C24 C25 C26 119.7(11)
N9 C26 C25 124.1(11)
N10 C27 C28 123.7(11)
C29 C28 C27 119.5(11)
C28 C29 C30 118.4(11)
C29 C30 C31 119.0(10)
C29 C30 C32 124.2(10)
C31 C30 C32 116.8(9)
N11 C31 N10 115.8(9)
N11 C31 C30 122.2(9)
N10 C31 C30 122.0(9)
C33 C32 C30 120.2(10)
C32 C33 C34 120.8(10)
N11 C34 N12 114.5(8)
N11 C34 C33 120.2(9)
N12 C34 C33 125.0(9)
N13 C35 N12 115.1(8)
N13 C35 C36 119.5(8)
N12 C35 C36 125.2(8)
C37 C36 C35 119.1(9)
C38 C37 C36 121.9(9)
C37 C38 C39 119.0(9)
N13 C39 N14 115.0(7)
N13 C39 C38 119.4(8)
N14 C39 C38 125.4(8)
N15 C40 N14 115.7(7)
N15 C40 C41 118.8(8)
N14 C40 C41 125.2(8)
C42 C41 C40 119.2(9)
C41 C42 C43 121.6(9)
C42 C43 C44 118.3(9)
N15 C44 N16 116.4(7)
N15 C44 C43 119.6(8)
N16 C44 C43 123.9(9)
N17 C45 N16 115.1(8)
N17 C45 C46 121.2(9)
N16 C45 C46 123.4(8)
C47 C46 C45 119.9(9)
C46 C47 C48 119.9(9)
C50 C48 C49 118.4(9)
C50 C48 C47 124.3(10)
C49 C48 C47 117.3(9)
N17 C49 N18 115.7(8)
N17 C49 C48 122.2(8)
N18 C49 C48 122.1(9)
C51 C50 C48 119.4(10)
C50 C51 C52 118.5(10)
N18 C52 C51 124.9(10)
N19 C53 C54 124.0(10)
C53 C54 C55 119.4(10)
C54 C55 C56 119.1(10)
C55 C56 C58 124.2(10)
C55 C56 C57 117.9(10)
C58 C56 C57 117.9(9)
N19 C57 N20 115.0(8)
N19 C57 C56 123.1(8)
N20 C57 C56 122.0(9)
C59 C58 C56 120.3(9)
C58 C59 C60 119.1(9)
N20 C60 N21 115.4(8)
N20 C60 C59 121.7(8)
N21 C60 C59 122.6(9)
C62 C61 N21 125.8(8)
C62 C61 N22 118.9(8)
N21 C61 N22 115.0(8)
C61 C62 C63 119.9(9)
C64 C63 C62 120.2(10)
C63 C64 C65 119.7(10)
N22 C65 C64 119.5(8)
N22 C65 N23 115.1(8)
C64 C65 N23 125.2(8)
N24 C66 N23 114.6(8)
N24 C66 C67 120.1(8)
N23 C66 C67 125.1(8)
C68 C67 C66 118.6(9)
C69 C68 C67 121.6(9)
C68 C69 C70 119.1(8)
C69 C70 N24 120.0(8)
C69 C70 N25 125.6(8)
N24 C70 N25 114.3(8)
N26 C71 N25 115.9(8)
N26 C71 C72 120.7(8)
N25 C71 C72 123.3(8)
C73 C72 C71 119.6(9)
C72 C73 C74 120.2(9)
C76 C74 C73 124.4(9)
C76 C74 C75 118.5(9)
C73 C74 C75 117.1(8)
N26 C75 N27 116.5(8)
N26 C75 C74 122.3(9)
N27 C75 C74 121.2(8)
C77 C76 C74 120.0(10)
C76 C77 C78 119.3(10)
N27 C78 C77 123.6(10)
N28 C79 C80 124.9(10)
C79 C80 C81 120.2(10)
C80 C81 C82 117.7(11)
C83 C82 C81 119.2(10)
C83 C82 C84 117.3(9)
C81 C82 C84 123.5(10)
N29 C83 N28 116.4(9)
N29 C83 C82 121.9(9)
N28 C83 C82 121.7(8)
C85 C84 C82 119.3(10)
C84 C85 C86 120.9(10)
N29 C86 N30 115.4(8)
N29 C86 C85 120.3(8)
N30 C86 C85 124.1(8)
N31 C87 C88 120.9(8)
N31 C87 N30 115.1(7)
C88 C87 N30 123.9(8)
C87 C88 C89 118.0(9)
C90 C89 C88 121.5(9)
C89 C90 C91 119.9(8)
N31 C91 N32 115.9(7)
N31 C91 C90 118.1(8)
N32 C91 C90 125.8(8)
N33 C92 N32 116.0(7)
N33 C92 C93 118.6(8)
N32 C92 C93 125.2(8)
C94 C93 C92 118.3(9)
C93 C94 C95 122.9(9)
C96 C95 C94 117.7(8)
N33 C96 C95 120.6(8)
N33 C96 N34 115.2(7)
C95 C96 N34 123.8(8)
N35 C97 N34 115.4(8)
N35 C97 C98 121.5(8)
N34 C97 C98 122.8(9)
C99 C98 C97 119.3(10)
C98 C99 C100 120.4(10)
C102 C100 C101 118.2(10)
C102 C100 C99 124.5(10)
C101 C100 C99 117.3(9)
N35 C101 N36 115.7(8)
N35 C101 C100 122.2(9)
N36 C101 C100 122.1(8)
C103 C102 C100 119.9(11)
C102 C103 C104 118.3(10)
N36 C104 C103 124.6(10)
F6 P1 F2 107.6(8)
F6 P1 F4 90.0(7)
F2 P1 F4 90.1(6)
F6 P1 F3 91.9(7)
F2 P1 F3 89.7(6)
F4 P1 F3 178.1(6)
F6 P1 F5 167.5(8)
F2 P1 F5 84.8(6)
F4 P1 F5 88.1(6)
F3 P1 F5 90.0(6)
F6 P1 F1 83.6(7)
F2 P1 F1 168.5(7)
F4 P1 F1 87.0(6)
F3 P1 F1 92.9(7)
F5 P1 F1 84.0(7)
F9 P2 F10 170.7(14)
F9 P2 F8 88.3(12)
F10 P2 F8 96.8(12)
F9 P2 F12 88.7(11)
F10 P2 F12 99.3(12)
F8 P2 F12 87.8(12)
F9 P2 F7 90.3(12)
F10 P2 F7 84.5(11)
F8 P2 F7 178.3(14)
F12 P2 F7 93.0(11)
F9 P2 F11 88.5(11)
F10 P2 F11 83.5(11)
F8 P2 F11 92.6(11)
F12 P2 F11 177.1(13)
F7 P2 F11 86.6(11)
C107 O1 C106 115.7(19)
C105 C106 O1 108(2)
O1 C107 C108 113.2(16)
N37 C109 C110 176(2)
N38 C111 C112 175(4)
N39 C113 C114 136(5)
N40 C115 C116 165(4)
N41 C117 C118 160(4)
C120 O2 C121 109.5(16)
O2 C120 C119 114.3(18)
O2 C121 C122 107.8(17)
N42 C123 C124 139(3)

loop_
_geom_bond_atom_site_label_1
_geom_bond_atom_site_label_2
_geom_bond_distance
Ni1 N28 2.126(8)
Ni1 N19 2.129(8)
Ni1 N1 2.135(8)
Ni1 N10 2.143(8)
Ni1 Ni2 2.3199(16)
Ni1 Cl1 2.385(3)
Ni2 N20 2.011(7)
Ni2 N29 2.024(7)
Ni2 N11 2.026(7)
Ni2 N2 2.031(7)
Ni2 Ni3 2.3009(15)
Ni3 N21 1.905(7)
Ni3 N12 1.909(7)
Ni3 N30 1.907(7)
Ni3 N3 1.914(7)
Ni3 Ni4 2.2736(15)
Ni4 N31 1.911(7)
Ni4 N13 1.912(7)
Ni4 N4 1.922(7)
Ni4 N22 1.920(7)
Ni4 Ni5 2.2405(15)
Ni5 N23 1.896(7)
Ni5 N14 1.903(7)
Ni5 N5 1.902(7)
Ni5 N32 1.902(7)
Ni5 Ni6 2.2380(15)
Ni6 N6 1.909(7)
Ni6 N15 1.918(7)
Ni6 N33 1.921(7)
Ni6 N24 1.920(7)
Ni6 Ni7 2.2738(15)
Ni7 N7 1.898(7)
Ni7 N34 1.903(7)
Ni7 N16 1.906(7)
Ni7 N25 1.911(7)
Ni7 Ni8 2.3032(15)
Ni8 N35 2.019(7)
Ni8 N17 2.026(7)
Ni8 N26 2.035(7)
Ni8 N8 2.032(8)
Ni8 Ni9 2.3161(16)
Ni9 N18 2.128(8)
Ni9 N9 2.136(8)
Ni9 N36 2.143(8)
Ni9 N27 2.168(8)
Ni9 Cl2 2.396(3)
N1 C1 1.324(12)
N1 C5 1.363(11)
N2 C8 1.338(11)
N2 C5 1.349(11)
N3 C8 1.367(11)
N3 C9 1.395(11)
N4 C9 1.372(11)
N4 C13 1.381(11)
N5 C13 1.372(11)
N5 C14 1.377(11)
N6 C18 1.357(11)
N6 C14 1.392(11)
N7 C18 1.376(12)
N7 C19 1.395(11)
N8 C19 1.333(12)
N8 C23 1.354(12)
N9 C26 1.325(12)
N9 C23 1.382(12)
N10 C27 1.324(13)
N10 C31 1.364(12)
N11 C31 1.360(12)
N11 C34 1.364(11)
N12 C34 1.378(12)
N12 C35 1.380(11)
N13 C39 1.370(11)
N13 C35 1.377(11)
N14 C39 1.377(11)
N14 C40 1.379(11)
N15 C44 1.350(11)
N15 C40 1.375(11)
N16 C44 1.386(11)
N16 C45 1.385(11)
N17 C45 1.342(11)
N17 C49 1.362(12)
N18 C52 1.319(12)
N18 C49 1.380(11)
N19 C53 1.355(12)
N19 C57 1.368(12)
N20 C60 1.343(12)
N20 C57 1.368(11)
N21 C61 1.377(11)
N21 C60 1.382(11)
N22 C65 1.361(11)
N22 C61 1.382(11)
N23 C66 1.387(11)
N23 C65 1.392(11)
N24 C66 1.356(11)
N24 C70 1.379(11)
N25 C71 1.383(11)
N25 C70 1.396(11)
N26 C75 1.348(11)
N26 C71 1.349(11)
N27 C78 1.342(12)
N27 C75 1.366(11)
N28 C79 1.328(11)
N28 C83 1.376(12)
N29 C86 1.343(11)
N29 C83 1.361(11)
N30 C86 1.368(11)
N30 C87 1.395(11)
N31 C91 1.366(10)
N31 C87 1.366(11)
N32 C91 1.375(11)
N32 C92 1.375(10)
N33 C96 1.363(10)
N33 C92 1.365(11)
N34 C97 1.365(11)
N34 C96 1.398(11)
N35 C97 1.344(11)
N35 C101 1.360(11)
N36 C104 1.331(12)
N36 C101 1.379(12)
C1 C2 1.385(14)
C2 C3 1.369(14)
C3 C4 1.408(13)
C4 C6 1.418(13)
C4 C5 1.416(13)
C6 C7 1.362(13)
C7 C8 1.421(12)
C9 C10 1.367(13)
C10 C11 1.369(13)
C11 C12 1.368(13)
C12 C13 1.410(12)
C14 C15 1.370(13)
C15 C16 1.391(14)
C16 C17 1.362(14)
C17 C18 1.402(14)
C19 C20 1.427(13)
C20 C21 1.354(14)
C21 C22 1.413(15)
C22 C24 1.404(15)
C22 C23 1.418(14)
C24 C25 1.372(17)
C25 C26 1.384(16)
C27 C28 1.408(16)
C28 C29 1.367(16)
C29 C30 1.396(14)
C30 C31 1.418(14)
C30 C32 1.429(14)
C32 C33 1.350(14)
C33 C34 1.411(13)
C35 C36 1.384(12)
C36 C37 1.368(13)
C37 C38 1.361(13)
C38 C39 1.394(12)
C40 C41 1.393(12)
C41 C42 1.366(13)
C42 C43 1.387(13)
C43 C44 1.398(12)
C45 C46 1.416(13)
C46 C47 1.360(14)
C47 C48 1.419(13)
C48 C50 1.390(14)
C48 C49 1.411(13)
C50 C51 1.375(15)
C51 C52 1.393(15)
C53 C54 1.379(14)
C54 C55 1.378(15)
C55 C56 1.408(13)
C56 C58 1.405(14)
C56 C57 1.407(13)
C58 C59 1.361(13)
C59 C60 1.423(13)
C61 C62 1.370(13)
C62 C63 1.392(14)
C63 C64 1.369(13)
C64 C65 1.386(13)
C66 C67 1.389(12)
C67 C68 1.373(12)
C68 C69 1.367(13)
C69 C70 1.373(12)
C71 C72 1.427(12)
C72 C73 1.367(12)
C73 C74 1.415(13)
C74 C76 1.397(13)
C74 C75 1.421(13)
C76 C77 1.337(15)
C77 C78 1.396(15)
C79 C80 1.359(15)
C80 C81 1.363(15)
C81 C82 1.402(14)
C82 C83 1.398(14)
C82 C84 1.443(14)
C84 C85 1.343(13)
C85 C86 1.414(13)
C87 C88 1.381(12)
C88 C89 1.390(12)
C89 C90 1.348(13)
C90 C91 1.423(12)
C92 C93 1.418(12)
C93 C94 1.350(13)
C94 C95 1.388(13)
C95 C96 1.373(12)
C97 C98 1.412(13)
C98 C99 1.359(14)
C99 C100 1.415(14)
C100 C102 1.396(14)
C100 C101 1.403(14)
C102 C103 1.370(15)
C103 C104 1.391(15)
P1 F6 1.472(15)
P1 F2 1.543(11)
P1 F4 1.564(10)
P1 F3 1.566(11)
P1 F5 1.596(12)
P1 F1 1.624(14)
P2 F9 1.57(2)
P2 F10 1.583(19)
P2 F8 1.62(2)
P2 F12 1.622(19)
P2 F7 1.623(19)
P2 F11 1.733(19)
O1 C107 1.469(16)
O1 C106 1.479(17)
C105 C106 1.463(18)
C107 C108 1.471(16)
N37 C109 1.054(14)
C109 C110 1.433(15)
N38 C111 1.101(18)
C111 C112 1.477(17)
N39 C113 1.154(19)
C113 C114 1.519(19)
N40 C115 1.097(17)
C115 C116 1.532(18)
N41 C117 1.219(18)
C117 C118 1.521(18)
O2 C120 1.411(17)
O2 C121 1.459(17)
C119 C120 1.470(17)
C121 C122 1.496(17)
N42 C123 1.179(17)
C123 C124 1.508(17)
